data_7246168
loop_
_publ_author_name
'Riefer, Jarno'
'Zapf, Ludwig'
'Sprenger, Jan A. P.'
'Wirthensohn, Raphael'
'Endres, Sebastian'
'P&#xf6;ppler, Ann-Christin'
'Gutmann, Marcus'
'Meinel, Lorenz'
'Ignat'ev, Nikolai V.'
'Finze, Maik'

_publ_section_title
;
 Cyano(fluoro)borate and cyano(hydrido)borate ionic liquids: low-viscosity
 ionic media for electrochemical applications.
;
_journal_issue 6
_journal_name_full 'Physical chemistry chemical physics : PCCP'
_journal_page_first 5037
_journal_page_last 5048
_journal_paper_doi 10.1039/d2cp05725e
_journal_volume 25
_journal_year 2023
_chemical_formula_moiety 'C25 H22 P, B F4'
_chemical_formula_sum 'C25 H22 B F4 P'
_chemical_formula_weight 440.20
_space_group_crystal_system monoclinic
_space_group_IT_number 14
_space_group_name_Hall '-P 2ybc'
_space_group_name_H-M_alt 'P 1 21/c 1'
_atom_sites_solution_hydrogens geom
_atom_sites_solution_primary dual
_atom_sites_solution_secondary difmap
_audit_creation_method SHELXL-2018/3
_audit_update_record
;
2022-11-01 deposited with the CCDC.	2023-01-18 downloaded from the CCDC.
;
_cell_angle_alpha 90
_cell_angle_beta 107.7450(10)
_cell_angle_gamma 90
_cell_formula_units_Z 4
_cell_length_a 9.49580(10)
_cell_length_b 21.5696(2)
_cell_length_c 11.11310(10)
_cell_measurement_reflns_used 13895
_cell_measurement_temperature 100(2)
_cell_measurement_theta_max 76.8940
_cell_measurement_theta_min 4.1060
_cell_volume 2167.90(4)
_computing_cell_refinement 'CrysAlisPro 1.171.40.45a (Rigaku OD, 2019)'
_computing_data_collection 'CrysAlisPro 1.171.40.45a (Rigaku OD, 2019)'
_computing_data_reduction 'CrysAlisPro 1.171.40.45a (Rigaku OD, 2019)'
_computing_molecular_graphics 'SHELXL-2014/7 (Sheldrick, 2014)'
_computing_publication_material 'Olex2 (Dolomanov et al., 2009)'
_computing_structure_refinement 'SHELXL-2014/7 (Sheldrick, 2014)'
_computing_structure_solution 'Olex2 (Dolomanov et al., 2009)'
_diffrn_ambient_temperature 100(2)
_diffrn_detector 'CCD plate'
_diffrn_detector_area_resol_mean 10.0000
_diffrn_detector_type HyPix
_diffrn_measured_fraction_theta_full 1.000
_diffrn_measured_fraction_theta_max 0.990
_diffrn_measurement_device_type 'XtaLAB Synergy, Dualflex, HyPix'
_diffrn_measurement_method '\w scans'
_diffrn_radiation_probe x-ray
_diffrn_radiation_type CuK\a
_diffrn_radiation_wavelength 1.54184
_diffrn_reflns_av_R_equivalents 0.0397
_diffrn_reflns_av_unetI/netI 0.0285
_diffrn_reflns_Laue_measured_fraction_full 1.000
_diffrn_reflns_Laue_measured_fraction_max 0.990
_diffrn_reflns_limit_h_max 12
_diffrn_reflns_limit_h_min -11
_diffrn_reflns_limit_k_max 19
_diffrn_reflns_limit_k_min -27
_diffrn_reflns_limit_l_max 14
_diffrn_reflns_limit_l_min -12
_diffrn_reflns_number 23570
_diffrn_reflns_point_group_measured_fraction_full 1.000
_diffrn_reflns_point_group_measured_fraction_max 0.990
_diffrn_reflns_theta_full 72.000
_diffrn_reflns_theta_max 77.417
_diffrn_reflns_theta_min 4.099
_diffrn_source 'micro-focus sealed X-ray tube'
_diffrn_source_type 'PhotonJet (Cu) X-ray Source'
_exptl_absorpt_coefficient_mu 1.508
_exptl_absorpt_correction_T_max 1.000
_exptl_absorpt_correction_T_min 0.563
_exptl_absorpt_correction_type gaussian
_exptl_absorpt_process_details
;
CrysAlisPro 1.171.40.45a (Rigaku Oxford Diffraction, 2019)
Empirical absorption correction using spherical harmonics,
 implemented in SCALE3 ABSPACK scaling algorithm.
;
_exptl_crystal_colour 'clear colourless'
_exptl_crystal_density_diffrn 1.349
_exptl_crystal_description block
_exptl_crystal_F_000 912
_exptl_crystal_size_max 0.215
_exptl_crystal_size_mid 0.161
_exptl_crystal_size_min 0.114
_refine_diff_density_max 0.288
_refine_diff_density_min -0.362
_refine_diff_density_rms 0.049
_refine_ls_extinction_method none
_refine_ls_goodness_of_fit_ref 1.051
_refine_ls_hydrogen_treatment constr
_refine_ls_matrix_type full
_refine_ls_number_parameters 280
_refine_ls_number_reflns 4549
_refine_ls_number_restraints 0
_refine_ls_restrained_S_all 1.051
_refine_ls_R_factor_all 0.0384
_refine_ls_R_factor_gt 0.0355
_refine_ls_shift/su_max 0.001
_refine_ls_shift/su_mean 0.000
_refine_ls_structure_factor_coef Fsqd
_refine_ls_weighting_details 'w=1/[\s^2^(Fo^2^)+(0.0389P)^2^+1.0580P] where P=(Fo^2^+2Fc^2^)/3'
_refine_ls_weighting_scheme calc
_refine_ls_wR_factor_gt 0.0886
_refine_ls_wR_factor_ref 0.0903
_reflns_Friedel_coverage 0.000
_reflns_number_gt 4156
_reflns_number_total 4549
_reflns_threshold_expression 'I > 2\s(I)'
_cod_data_source_file d2cp05725e2.cif
_cod_data_source_block LuZa026_JaRi_a
_cod_depositor_comments 'Adding full bibliography for 7246167--7246175.cif.'
_cod_original_sg_symbol_H-M 'P 21/c'
_cod_database_code 7246168
_shelx_shelxl_version_number 2018/3
_shelx_space_group_comment
;
The symmetry employed for this shelxl refinement is uniquely defined
by the following loop, which should always be used as a source of
symmetry information in preference to the above space-group names.
They are only intended as comments.
;
_oxdiff_exptl_absorpt_empirical_full_min 0.375
_oxdiff_exptl_absorpt_empirical_full_max 3.797
_oxdiff_exptl_absorpt_empirical_details
;
Empirical correction (ABSPACK) includes:
- Absorption correction using spherical harmonics
- Frame scaling
;

loop_
_space_group_symop_operation_xyz
'x, y, z'
'-x, y+1/2, -z+1/2'
'-x, -y, -z'
'x, -y-1/2, z-1/2'

loop_
_atom_site_label
_atom_site_type_symbol
_atom_site_fract_x
_atom_site_fract_y
_atom_site_fract_z
_atom_site_U_iso_or_equiv
_atom_site_adp_type
_atom_site_occupancy
_atom_site_site_symmetry_order
_atom_site_calc_flag
_atom_site_refinement_flags_posn
_atom_site_refinement_flags_adp
_atom_site_refinement_flags_occupancy
_atom_site_disorder_assembly
_atom_site_disorder_group
P001 P 0.56830(3) 0.36009(2) 0.63937(3) 0.01606(9) Uani 1 1 d . . . . .
F002 F 0.62955(9) 0.57131(4) 0.70155(8) 0.02536(19) Uani 1 1 d . . . . .
F003 F 0.86766(10) 0.60116(4) 0.73292(9) 0.0313(2) Uani 1 1 d . . . . .
F004 F 0.79750(10) 0.50106(4) 0.68125(9) 0.0334(2) Uani 1 1 d . . . . .
F005 F 0.80997(11) 0.53849(5) 0.87597(8) 0.0355(2) Uani 1 1 d . . . . .
C006 C 0.69751(14) 0.35308(6) 0.55067(12) 0.0180(3) Uani 1 1 d . . . . .
C007 C 0.47029(14) 0.43319(6) 0.60155(12) 0.0174(2) Uani 1 1 d . . . . .
H00A H 0.543117 0.467460 0.620014 0.021 Uiso 1 1 calc R U . . .
H00B H 0.416635 0.434204 0.509953 0.021 Uiso 1 1 calc R U . . .
C008 C 0.36121(14) 0.44387(6) 0.67429(12) 0.0178(3) Uani 1 1 d . . . . .
C009 C 0.66689(15) 0.35870(6) 0.80470(13) 0.0187(3) Uani 1 1 d . . . . .
C00A C 0.21257(15) 0.42830(6) 0.62100(14) 0.0220(3) Uani 1 1 d . . . . .
H00C H 0.179812 0.410142 0.539286 0.026 Uiso 1 1 calc R U . . .
C00B C 0.59216(16) 0.34875(6) 0.89421(14) 0.0222(3) Uani 1 1 d . . . . .
H00D H 0.491175 0.336629 0.867858 0.027 Uiso 1 1 calc R U . . .
C00C C 0.81525(15) 0.37691(6) 0.84394(13) 0.0207(3) Uani 1 1 d . . . . .
H00E H 0.865793 0.383758 0.783351 0.025 Uiso 1 1 calc R U . . .
C00D C 0.40777(15) 0.47059(6) 0.79414(13) 0.0208(3) Uani 1 1 d . . . . .
H00F H 0.508318 0.482261 0.830258 0.025 Uiso 1 1 calc R U . . .
C00E C 0.71052(15) 0.39880(6) 0.46614(13) 0.0212(3) Uani 1 1 d . . . . .
H00G H 0.650995 0.435033 0.454508 0.025 Uiso 1 1 calc R U . . .
C00F C 0.89763(16) 0.33810(7) 0.41563(14) 0.0242(3) Uani 1 1 d . . . . .
H00H H 0.966451 0.333110 0.369699 0.029 Uiso 1 1 calc R U . . .
C00G C 0.11231(16) 0.43930(7) 0.68729(14) 0.0254(3) Uani 1 1 d . . . . .
H00I H 0.010941 0.429223 0.649994 0.031 Uiso 1 1 calc R U . . .
C00H C 0.81115(16) 0.39110(7) 0.39886(14) 0.0242(3) Uani 1 1 d . . . . .
H00J H 0.820639 0.422217 0.341323 0.029 Uiso 1 1 calc R U . . .
C00I C 0.15920(16) 0.46491(6) 0.80757(14) 0.0243(3) Uani 1 1 d . . . . .
H00K H 0.090561 0.471902 0.852966 0.029 Uiso 1 1 calc R U . . .
C00J C 0.44150(15) 0.29613(6) 0.59324(13) 0.0200(3) Uani 1 1 d . . . . .
C00K C 0.78410(16) 0.29956(6) 0.56674(14) 0.0237(3) Uani 1 1 d . . . . .
H00L H 0.774482 0.268218 0.623779 0.028 Uiso 1 1 calc R U . . .
C00L C 0.34181(16) 0.29750(7) 0.47140(14) 0.0252(3) Uani 1 1 d . . . . .
H00M H 0.335922 0.333030 0.419590 0.030 Uiso 1 1 calc R U . . .
C00M C 0.45052(17) 0.24422(7) 0.66982(15) 0.0270(3) Uani 1 1 d . . . . .
H00N H 0.518326 0.243306 0.752741 0.032 Uiso 1 1 calc R U . . .
C00N C 0.88845(16) 0.38496(6) 0.97159(14) 0.0236(3) Uani 1 1 d . . . . .
H00O H 0.989132 0.397509 0.998488 0.028 Uiso 1 1 calc R U . . .
C00O C 0.81461(16) 0.37467(7) 1.05997(14) 0.0246(3) Uani 1 1 d . . . . .
H00P H 0.865239 0.379895 1.147368 0.030 Uiso 1 1 calc R U . . .
C00P C 0.30735(16) 0.48023(6) 0.86106(13) 0.0238(3) Uani 1 1 d . . . . .
H00Q H 0.340237 0.497368 0.943686 0.029 Uiso 1 1 calc R U . . .
C00Q C 0.88413(17) 0.29225(7) 0.49929(15) 0.0268(3) Uani 1 1 d . . . . .
H00R H 0.943350 0.255947 0.510247 0.032 Uiso 1 1 calc R U . . .
C00R C 0.66702(17) 0.35676(7) 1.02136(14) 0.0248(3) Uani 1 1 d . . . . .
H00S H 0.617185 0.349968 1.082465 0.030 Uiso 1 1 calc R U . . .
C00S C 0.25136(17) 0.24672(7) 0.42629(17) 0.0319(3) Uani 1 1 d . . . . .
H00T H 0.183033 0.247507 0.343590 0.038 Uiso 1 1 calc R U . . .
C00T C 0.26079(18) 0.19487(7) 0.50200(18) 0.0358(4) Uani 1 1 d . . . . .
H00U H 0.199657 0.159960 0.470554 0.043 Uiso 1 1 calc R U . . .
C00U C 0.3588(2) 0.19366(7) 0.62318(18) 0.0358(4) Uani 1 1 d . . . . .
H00V H 0.363520 0.158152 0.674840 0.043 Uiso 1 1 calc R U . . .
B00V B 0.77882(17) 0.55275(7) 0.74953(15) 0.0210(3) Uani 1 1 d . . . . .

loop_
_atom_site_aniso_label
_atom_site_aniso_U_11
_atom_site_aniso_U_22
_atom_site_aniso_U_33
_atom_site_aniso_U_23
_atom_site_aniso_U_13
_atom_site_aniso_U_12
P001 0.01627(16) 0.01504(16) 0.01902(17) 0.00037(11) 0.00856(12) -0.00043(11)
F002 0.0201(4) 0.0275(4) 0.0274(4) -0.0040(3) 0.0057(3) 0.0008(3)
F003 0.0258(4) 0.0303(5) 0.0360(5) 0.0047(4) 0.0068(4) -0.0082(3)
F004 0.0304(5) 0.0287(4) 0.0433(5) -0.0103(4) 0.0145(4) 0.0025(4)
F005 0.0380(5) 0.0428(5) 0.0214(4) 0.0058(4) 0.0026(4) -0.0084(4)
C006 0.0178(6) 0.0183(6) 0.0196(6) -0.0026(5) 0.0083(5) -0.0025(5)
C007 0.0181(6) 0.0158(6) 0.0194(6) 0.0009(5) 0.0073(5) 0.0008(5)
C008 0.0195(6) 0.0151(6) 0.0203(6) 0.0012(5) 0.0082(5) 0.0013(5)
C009 0.0199(6) 0.0165(6) 0.0209(6) 0.0016(5) 0.0080(5) 0.0017(5)
C00A 0.0208(6) 0.0230(6) 0.0233(7) -0.0031(5) 0.0082(5) -0.0014(5)
C00B 0.0219(6) 0.0216(6) 0.0258(7) 0.0025(5) 0.0115(5) 0.0013(5)
C00C 0.0205(6) 0.0197(6) 0.0241(7) 0.0014(5) 0.0102(5) 0.0006(5)
C00D 0.0210(6) 0.0199(6) 0.0215(6) 0.0002(5) 0.0064(5) 0.0017(5)
C00E 0.0226(7) 0.0199(6) 0.0232(7) 0.0022(5) 0.0100(5) 0.0024(5)
C00F 0.0238(7) 0.0270(7) 0.0268(7) -0.0030(6) 0.0151(6) -0.0008(5)
C00G 0.0197(7) 0.0286(7) 0.0308(8) -0.0016(6) 0.0118(6) -0.0017(5)
C00H 0.0274(7) 0.0241(7) 0.0251(7) 0.0027(5) 0.0141(6) -0.0004(5)
C00I 0.0274(7) 0.0236(7) 0.0279(7) 0.0014(5) 0.0171(6) 0.0034(5)
C00J 0.0193(6) 0.0169(6) 0.0285(7) -0.0023(5) 0.0144(5) -0.0012(5)
C00K 0.0279(7) 0.0179(6) 0.0303(7) 0.0023(5) 0.0159(6) 0.0009(5)
C00L 0.0245(7) 0.0209(7) 0.0308(8) -0.0033(6) 0.0094(6) -0.0005(5)
C00M 0.0316(8) 0.0215(7) 0.0340(8) 0.0021(6) 0.0189(6) -0.0014(6)
C00N 0.0213(7) 0.0231(7) 0.0254(7) -0.0007(5) 0.0057(5) 0.0012(5)
C00O 0.0292(7) 0.0230(7) 0.0206(7) 0.0012(5) 0.0060(6) 0.0051(5)
C00P 0.0304(7) 0.0219(6) 0.0205(7) -0.0003(5) 0.0098(6) 0.0045(5)
C00Q 0.0295(7) 0.0207(7) 0.0358(8) 0.0000(6) 0.0180(6) 0.0048(5)
C00R 0.0292(7) 0.0254(7) 0.0234(7) 0.0039(5) 0.0134(6) 0.0036(5)
C00S 0.0228(7) 0.0299(8) 0.0441(9) -0.0133(7) 0.0117(7) -0.0037(6)
C00T 0.0309(8) 0.0258(7) 0.0591(11) -0.0141(7) 0.0262(8) -0.0126(6)
C00U 0.0452(10) 0.0212(7) 0.0525(10) 0.0003(7) 0.0321(8) -0.0075(6)
B00V 0.0198(7) 0.0207(7) 0.0219(7) -0.0009(6) 0.0055(6) -0.0011(5)

loop_
_atom_type_symbol
_atom_type_description
_atom_type_scat_dispersion_real
_atom_type_scat_dispersion_imag
_atom_type_scat_source
C C 0.0181 0.0091 'International Tables Vol C Tables 4.2.6.8 and 6.1.1.4'
H H 0.0000 0.0000 'International Tables Vol C Tables 4.2.6.8 and 6.1.1.4'
B B 0.0090 0.0039 'International Tables Vol C Tables 4.2.6.8 and 6.1.1.4'
N N 0.0311 0.0180 'International Tables Vol C Tables 4.2.6.8 and 6.1.1.4'
F F 0.0727 0.0534 'International Tables Vol C Tables 4.2.6.8 and 6.1.1.4'
P P 0.2955 0.4335 'International Tables Vol C Tables 4.2.6.8 and 6.1.1.4'

loop_
_geom_angle_atom_site_label_1
_geom_angle_atom_site_label_2
_geom_angle_atom_site_label_3
_geom_angle
_geom_angle_site_symmetry_1
_geom_angle_site_symmetry_3
_geom_angle_publ_flag
C009 P001 C006 109.29(6) . . ?
C009 P001 C00J 112.01(6) . . ?
C006 P001 C00J 106.76(6) . . ?
C009 P001 C007 108.86(6) . . ?
C006 P001 C007 109.47(6) . . ?
C00J P001 C007 110.41(6) . . ?
C00E C006 C00K 120.09(12) . . ?
C00E C006 P001 121.70(10) . . ?
C00K C006 P001 118.20(10) . . ?
C008 C007 P001 113.26(9) . . ?
C008 C007 H00A 108.9 . . ?
P001 C007 H00A 108.9 . . ?
C008 C007 H00B 108.9 . . ?
P001 C007 H00B 108.9 . . ?
H00A C007 H00B 107.7 . . ?
C00D C008 C00A 119.37(12) . . ?
C00D C008 C007 120.26(12) . . ?
C00A C008 C007 120.35(12) . . ?
C00C C009 C00B 120.07(13) . . ?
C00C C009 P001 118.52(10) . . ?
C00B C009 P001 120.72(10) . . ?
C00G C00A C008 120.10(13) . . ?
C00G C00A H00C 120.0 . . ?
C008 C00A H00C 120.0 . . ?
C00R C00B C009 119.39(13) . . ?
C00R C00B H00D 120.3 . . ?
C009 C00B H00D 120.3 . . ?
C00N C00C C009 119.82(13) . . ?
C00N C00C H00E 120.1 . . ?
C009 C00C H00E 120.1 . . ?
C00P C00D C008 120.19(13) . . ?
C00P C00D H00F 119.9 . . ?
C008 C00D H00F 119.9 . . ?
C00H C00E C006 119.64(12) . . ?
C00H C00E H00G 120.2 . . ?
C006 C00E H00G 120.2 . . ?
C00H C00F C00Q 120.33(13) . . ?
C00H C00F H00H 119.8 . . ?
C00Q C00F H00H 119.8 . . ?
C00I C00G C00A 120.51(13) . . ?
C00I C00G H00I 119.7 . . ?
C00A C00G H00I 119.7 . . ?
C00F C00H C00E 120.12(13) . . ?
C00F C00H H00J 119.9 . . ?
C00E C00H H00J 119.9 . . ?
C00G C00I C00P 119.48(13) . . ?
C00G C00I H00K 120.3 . . ?
C00P C00I H00K 120.3 . . ?
C00M C00J C00L 120.44(13) . . ?
C00M C00J P001 122.06(11) . . ?
C00L C00J P001 117.20(10) . . ?
C00Q C00K C006 119.89(13) . . ?
C00Q C00K H00L 120.1 . . ?
C006 C00K H00L 120.1 . . ?
C00S C00L C00J 119.72(14) . . ?
C00S C00L H00M 120.1 . . ?
C00J C00L H00M 120.1 . . ?
C00J C00M C00U 119.13(15) . . ?
C00J C00M H00N 120.4 . . ?
C00U C00M H00N 120.4 . . ?
C00C C00N C00O 120.00(13) . . ?
C00C C00N H00O 120.0 . . ?
C00O C00N H00O 120.0 . . ?
C00N C00O C00R 120.36(14) . . ?
C00N C00O H00P 119.8 . . ?
C00R C00O H00P 119.8 . . ?
C00I C00P C00D 120.32(13) . . ?
C00I C00P H00Q 119.8 . . ?
C00D C00P H00Q 119.8 . . ?
C00K C00Q C00F 119.92(13) . . ?
C00K C00Q H00R 120.0 . . ?
C00F C00Q H00R 120.0 . . ?
C00B C00R C00O 120.35(13) . . ?
C00B C00R H00S 119.8 . . ?
C00O C00R H00S 119.8 . . ?
C00T C00S C00L 119.95(16) . . ?
C00T C00S H00T 120.0 . . ?
C00L C00S H00T 120.0 . . ?
C00U C00T C00S 120.38(14) . . ?
C00U C00T H00U 119.8 . . ?
C00S C00T H00U 119.8 . . ?
C00T C00U C00M 120.38(15) . . ?
C00T C00U H00V 119.8 . . ?
C00M C00U H00V 119.8 . . ?
F005 B00V F003 110.64(12) . . ?
F005 B00V F004 110.72(12) . . ?
F003 B00V F004 110.27(12) . . ?
F005 B00V F002 109.08(12) . . ?
F003 B00V F002 108.48(11) . . ?
F004 B00V F002 107.56(11) . . ?

loop_
_geom_bond_atom_site_label_1
_geom_bond_atom_site_label_2
_geom_bond_distance
_geom_bond_site_symmetry_2
_geom_bond_publ_flag
P001 C009 1.7901(14) . ?
P001 C006 1.7992(13) . ?
P001 C00J 1.7998(13) . ?
P001 C007 1.8141(13) . ?
F002 B00V 1.4117(17) . ?
F003 B00V 1.3897(17) . ?
F004 B00V 1.3900(18) . ?
F005 B00V 1.3796(18) . ?
C006 C00E 1.3931(19) . ?
C006 C00K 1.3969(19) . ?
C007 C008 1.5132(18) . ?
C007 H00A 0.9900 . ?
C007 H00B 0.9900 . ?
C008 C00D 1.3938(19) . ?
C008 C00A 1.3950(19) . ?
C009 C00C 1.3981(19) . ?
C009 C00B 1.4033(19) . ?
C00A C00G 1.390(2) . ?
C00A H00C 0.9500 . ?
C00B C00R 1.385(2) . ?
C00B H00D 0.9500 . ?
C00C C00N 1.387(2) . ?
C00C H00E 0.9500 . ?
C00D C00P 1.392(2) . ?
C00D H00F 0.9500 . ?
C00E C00H 1.3911(19) . ?
C00E H00G 0.9500 . ?
C00F C00H 1.387(2) . ?
C00F C00Q 1.390(2) . ?
C00F H00H 0.9500 . ?
C00G C00I 1.388(2) . ?
C00G H00I 0.9500 . ?
C00H H00J 0.9500 . ?
C00I C00P 1.390(2) . ?
C00I H00K 0.9500 . ?
C00J C00M 1.393(2) . ?
C00J C00L 1.396(2) . ?
C00K C00Q 1.387(2) . ?
C00K H00L 0.9500 . ?
C00L C00S 1.388(2) . ?
C00L H00M 0.9500 . ?
C00M C00U 1.393(2) . ?
C00M H00N 0.9500 . ?
C00N C00O 1.388(2) . ?
C00N H00O 0.9500 . ?
C00O C00R 1.390(2) . ?
C00O H00P 0.9500 . ?
C00P H00Q 0.9500 . ?
C00Q H00R 0.9500 . ?
C00R H00S 0.9500 . ?
C00S C00T 1.386(3) . ?
C00S H00T 0.9500 . ?
C00T C00U 1.384(3) . ?
C00T H00U 0.9500 . ?
C00U H00V 0.9500 . ?
